data_4084887
loop_
_publ_author_name
'Hurkes, Natascha'
'Bruhn, Clemens'
'Belaj, Ferdinand'
'Pietschnig, Rudolf'

_publ_section_title
;
 Silanetriols as Powerful Starting Materials for Selective Condensation to
 Bulky POSS Cages.
;
_journal_issue 24
_journal_name_full Organometallics
_journal_page_first 7299
_journal_page_last 7306
_journal_paper_doi 10.1021/om5010918
_journal_volume 33
_journal_year 2014
_chemical_compound_source 'synthetical product'
_chemical_formula_moiety 'C20 H46 O5 Si2'
_chemical_formula_sum 'C20 H46 O5 Si2'
_chemical_formula_weight 422.75
_chemical_name_systematic ' 1,3-bis(1,1-dimethyloctyl)-1,1,3,3-tetrahydroxydisiloxane'
_space_group_IT_number 15
_symmetry_cell_setting monoclinic
_symmetry_space_group_name_Hall '-C 2yc'
_symmetry_space_group_name_H-M 'C 1 2/c 1'
_atom_sites_solution_hydrogens geom
_atom_sites_solution_primary direct
_atom_sites_solution_secondary difmap
_audit_creation_method 'manual edited SHELXL-97 .cif file'
_cell_angle_alpha 90.00
_cell_angle_beta 92.856(2)
_cell_angle_gamma 90.00
_cell_formula_units_Z 4
_cell_length_a 7.2195(4)
_cell_length_b 10.0508(5)
_cell_length_c 35.0554(17)
_cell_measurement_reflns_used 8860
_cell_measurement_temperature 100(2)
_cell_measurement_theta_max 31.18
_cell_measurement_theta_min 3.48
_cell_volume 2540.5(2)
_computing_cell_refinement 'Bruker SAINT'
_computing_data_collection 'Bruker APEX2'
_computing_data_reduction 'Bruker SAINT'
_computing_molecular_graphics 'modified ORTEP (Johnson, 1965)'
_computing_publication_material 'SHELXL-97 (Sheldrick, 2008)'
_computing_structure_refinement 'SHELXL-97 (Sheldrick, 2008)'
_computing_structure_solution 'SHELXS-97 (Sheldrick, 2008)'
_diffrn_ambient_temperature 100(2)
_diffrn_measured_fraction_theta_full 0.986
_diffrn_measured_fraction_theta_max 0.986
_diffrn_measurement_device_type 'Bruker APEX-II CCD'
_diffrn_measurement_method '\f and \w scans'
_diffrn_radiation_monochromator graphite
_diffrn_radiation_source 'fine-focus sealed tube'
_diffrn_radiation_type MoK\a
_diffrn_radiation_wavelength 0.71073
_diffrn_reflns_av_R_equivalents 0.0232
_diffrn_reflns_av_sigmaI/netI 0.0281
_diffrn_reflns_limit_h_max 8
_diffrn_reflns_limit_h_min -8
_diffrn_reflns_limit_k_max 12
_diffrn_reflns_limit_k_min -12
_diffrn_reflns_limit_l_max 43
_diffrn_reflns_limit_l_min -43
_diffrn_reflns_number 7769
_diffrn_reflns_theta_full 26.00
_diffrn_reflns_theta_max 26.00
_diffrn_reflns_theta_min 2.33
_diffrn_standards_number 0
_exptl_absorpt_coefficient_mu 0.164
_exptl_absorpt_correction_T_max 0.7462
_exptl_absorpt_correction_T_min 0.6163
_exptl_absorpt_correction_type multi-scan
_exptl_absorpt_process_details 'Bruker SADABS'
_exptl_crystal_colour colourless
_exptl_crystal_density_diffrn 1.105
_exptl_crystal_density_method 'not measured'
_exptl_crystal_description needles
_exptl_crystal_F_000 936
_exptl_crystal_size_max 0.38
_exptl_crystal_size_mid 0.32
_exptl_crystal_size_min 0.20
_refine_diff_density_max 0.654
_refine_diff_density_min -0.736
_refine_diff_density_rms 0.086
_refine_ls_extinction_method none
_refine_ls_goodness_of_fit_ref 1.169
_refine_ls_hydrogen_treatment refU
_refine_ls_matrix_type full
_refine_ls_number_parameters 144
_refine_ls_number_reflns 2471
_refine_ls_number_restraints 4
_refine_ls_restrained_S_all 1.168
_refine_ls_R_factor_all 0.0755
_refine_ls_R_factor_gt 0.0745
_refine_ls_shift/su_max 0.001
_refine_ls_shift/su_mean 0.000
_refine_ls_structure_factor_coef Fsqd
_refine_ls_weighting_details 'calc w=1/[\s^2^(Fo^2^)+(0.0187P)^2^+18.3663P] where P=(Fo^2^+2Fc^2^)/3'
_refine_ls_weighting_scheme calc
_refine_ls_wR_factor_gt 0.1643
_refine_ls_wR_factor_ref 0.1649
_reflns_number_gt 2417
_reflns_number_total 2471
_reflns_threshold_expression >2sigma(I)
_cod_data_source_file om5010918_si_002.cif
_cod_data_source_block 2g_NH231A
_cod_depositor_comments 'Adding full bibliography for 4084885--4084891.cif.'
_cod_original_sg_symbol_H-M 'C 2/c'
_cod_database_code 4084887

loop_
_symmetry_equiv_pos_as_xyz
'x, y, z'
'x, -y, z+1/2'
'x+1/2, y+1/2, z'
'x+1/2, -y+1/2, z+1/2'
'-x, -y, -z'
'-x, y, -z-1/2'
'-x+1/2, -y+1/2, -z'
'-x+1/2, y+1/2, -z-1/2'

loop_
_atom_site_label
_atom_site_type_symbol
_atom_site_fract_x
_atom_site_fract_y
_atom_site_fract_z
_atom_site_U_iso_or_equiv
_atom_site_adp_type
_atom_site_occupancy
_atom_site_symmetry_multiplicity
_atom_site_calc_flag
_atom_site_refinement_flags
Si1 Si 0.80222(11) 0.48508(7) 0.76917(2) 0.0113(2) Uani 1 1 d .
O1 O 1.0000 0.4764(3) 0.7500 0.0176(7) Uani 1 2 d S
O2 O 0.6818(3) 0.35256(19) 0.75777(7) 0.0179(5) Uani 1 1 d D
H21 H 0.5600(8) 0.350(7) 0.755(2) 0.021(14) Uiso 0.50 1 d PD
H22 H 0.725(10) 0.272(3) 0.755(2) 0.021(14) Uiso 0.50 1 d PD
O3 O 0.6845(3) 0.60970(19) 0.75024(7) 0.0182(5) Uani 1 1 d D
H31 H 0.731(9) 0.687(3) 0.744(2) 0.021(14) Uiso 0.50 1 d PD
H32 H 0.5629(11) 0.608(7) 0.751(2) 0.021(14) Uiso 0.50 1 d PD
C11 C 0.8381(5) 0.5027(4) 0.82184(10) 0.0227(7) Uani 1 1 d .
C12 C 0.6447(5) 0.5089(4) 0.83911(10) 0.0260(8) Uani 1 1 d .
H121 H 0.5696 0.5767 0.8249 0.031 Uiso 1 1 calc R
H122 H 0.5828 0.4220 0.8348 0.031 Uiso 1 1 calc R
C13 C 0.6429(5) 0.5416(4) 0.88187(10) 0.0308(9) Uani 1 1 d .
H131 H 0.7229 0.4770 0.8963 0.037 Uiso 1 1 calc R
H132 H 0.6964 0.6313 0.8863 0.037 Uiso 1 1 calc R
C14 C 0.4489(5) 0.5378(4) 0.89735(11) 0.0323(9) Uani 1 1 d .
H141 H 0.3940 0.4488 0.8925 0.039 Uiso 1 1 calc R
H142 H 0.3696 0.6041 0.8835 0.039 Uiso 1 1 calc R
C15 C 0.4510(6) 0.5670(5) 0.94017(12) 0.0428(11) Uani 1 1 d .
H151 H 0.5101 0.6548 0.9449 0.051 Uiso 1 1 calc R
H152 H 0.5291 0.4994 0.9538 0.051 Uiso 1 1 calc R
C16 C 0.2594(6) 0.5680(5) 0.95734(12) 0.0444(11) Uani 1 1 d .
H161 H 0.1911 0.4871 0.9487 0.053 Uiso 1 1 calc R
H162 H 0.2766 0.5634 0.9855 0.053 Uiso 1 1 calc R
C17 C 0.1429(6) 0.6883(6) 0.94687(13) 0.0455(12) Uani 1 1 d .
H171 H 0.1178 0.6900 0.9189 0.055 Uiso 1 1 calc R
H172 H 0.2132 0.7697 0.9541 0.055 Uiso 1 1 calc R
C18 C -0.0424(6) 0.6886(6) 0.96671(14) 0.0525(13) Uani 1 1 d .
H181 H -0.1162 0.7657 0.9581 0.077(11) Uiso 1 1 calc R
H182 H -0.0183 0.6936 0.9944 0.077(11) Uiso 1 1 calc R
H183 H -0.1107 0.6067 0.9603 0.077(11) Uiso 1 1 calc R
C19 C 0.9529(6) 0.3875(4) 0.83853(11) 0.0334(9) Uani 1 1 d .
H191 H 1.0745 0.3866 0.8273 0.037(7) Uiso 1 1 calc R
H192 H 0.8887 0.3034 0.8328 0.037(7) Uiso 1 1 calc R
H193 H 0.9693 0.3983 0.8663 0.037(7) Uiso 1 1 calc R
C20 C 0.9442(5) 0.6353(4) 0.82942(10) 0.0292(8) Uani 1 1 d .
H201 H 0.8677 0.7099 0.8199 0.032(6) Uiso 1 1 calc R
H202 H 1.0607 0.6338 0.8162 0.032(6) Uiso 1 1 calc R
H203 H 0.9711 0.6458 0.8569 0.032(6) Uiso 1 1 calc R

loop_
_atom_site_aniso_label
_atom_site_aniso_U_11
_atom_site_aniso_U_22
_atom_site_aniso_U_33
_atom_site_aniso_U_23
_atom_site_aniso_U_13
_atom_site_aniso_U_12
Si1 0.0053(4) 0.0041(4) 0.0245(4) -0.0002(3) 0.0012(3) 0.0004(3)
O1 0.0067(14) 0.0174(15) 0.0291(17) 0.000 0.0034(12) 0.000
O2 0.0077(11) 0.0072(10) 0.0390(14) -0.0046(9) 0.0021(9) -0.0028(8)
O3 0.0079(11) 0.0129(11) 0.0337(13) 0.0023(9) 0.0011(9) 0.0008(8)
C11 0.0140(16) 0.0274(18) 0.0266(17) 0.0005(14) -0.0002(12) -0.0024(14)
C12 0.0170(17) 0.033(2) 0.0280(18) -0.0003(15) 0.0033(13) -0.0014(15)
C13 0.0197(19) 0.044(2) 0.0293(19) -0.0028(17) 0.0039(14) -0.0005(16)
C14 0.022(2) 0.044(2) 0.031(2) 0.0018(17) 0.0066(15) 0.0000(17)
C15 0.027(2) 0.071(3) 0.031(2) -0.001(2) 0.0079(17) 0.005(2)
C16 0.031(2) 0.072(3) 0.030(2) 0.001(2) 0.0090(17) 0.002(2)
C17 0.026(2) 0.075(3) 0.035(2) -0.005(2) 0.0050(17) 0.000(2)
C18 0.025(2) 0.080(4) 0.053(3) -0.014(3) 0.008(2) -0.001(2)
C19 0.024(2) 0.048(2) 0.0284(19) 0.0090(17) -0.0008(15) 0.0113(18)
C20 0.0193(18) 0.046(2) 0.0222(17) -0.0089(16) -0.0013(13) -0.0099(16)

loop_
_atom_type_symbol
_atom_type_description
_atom_type_scat_dispersion_real
_atom_type_scat_dispersion_imag
_atom_type_scat_source
C C 0.0033 0.0016 'International Tables Vol C Tables 4.2.6.8 and 6.1.1.4'
H H 0.0000 0.0000 'International Tables Vol C Tables 4.2.6.8 and 6.1.1.4'
O O 0.0106 0.0060 'International Tables Vol C Tables 4.2.6.8 and 6.1.1.4'
Si Si 0.0817 0.0704 'International Tables Vol C Tables 4.2.6.8 and 6.1.1.4'

loop_
_geom_angle_atom_site_label_1
_geom_angle_atom_site_label_2
_geom_angle_atom_site_label_3
_geom_angle
_geom_angle_site_symmetry_3
O1 Si1 O2 109.07(13) .
O1 Si1 O3 109.03(12) .
O2 Si1 O3 105.44(11) .
O1 Si1 C11 109.67(11) .
O2 Si1 C11 111.56(15) .
O3 Si1 C11 111.94(15) .
Si1 O1 Si1 173.8(2) 6_757
Si1 O2 H21 125(5) .
Si1 O2 H22 127(5) .
H21 O2 H22 109(7) .
Si1 O3 H31 126(5) .
Si1 O3 H32 118(5) .
H31 O3 H32 115(7) .
C19 C11 C12 111.3(3) .
C19 C11 C20 109.4(3) .
C12 C11 C20 110.2(3) .
C19 C11 Si1 110.8(3) .
C12 C11 Si1 107.9(2) .
C20 C11 Si1 107.1(2) .
C13 C12 C11 116.2(3) .
C13 C12 H121 108.2 .
C11 C12 H121 108.2 .
C13 C12 H122 108.2 .
C11 C12 H122 108.2 .
H121 C12 H122 107.4 .
C14 C13 C12 113.2(3) .
C14 C13 H131 108.9 .
C12 C13 H131 108.9 .
C14 C13 H132 108.9 .
C12 C13 H132 108.9 .
H131 C13 H132 107.8 .
C13 C14 C15 112.3(3) .
C13 C14 H141 109.1 .
C15 C14 H141 109.1 .
C13 C14 H142 109.1 .
C15 C14 H142 109.1 .
H141 C14 H142 107.9 .
C14 C15 C16 114.9(4) .
C14 C15 H151 108.5 .
C16 C15 H151 108.5 .
C14 C15 H152 108.5 .
C16 C15 H152 108.5 .
H151 C15 H152 107.5 .
C17 C16 C15 114.3(4) .
C17 C16 H161 108.7 .
C15 C16 H161 108.7 .
C17 C16 H162 108.7 .
C15 C16 H162 108.7 .
H161 C16 H162 107.6 .
C16 C17 C18 112.3(4) .
C16 C17 H171 109.2 .
C18 C17 H171 109.2 .
C16 C17 H172 109.2 .
C18 C17 H172 109.2 .
H171 C17 H172 107.9 .
C17 C18 H181 109.5 .
C17 C18 H182 109.5 .
H181 C18 H182 109.5 .
C17 C18 H183 109.5 .
H181 C18 H183 109.5 .
H182 C18 H183 109.5 .
C11 C19 H191 109.5 .
C11 C19 H192 109.5 .
H191 C19 H192 109.5 .
C11 C19 H193 109.5 .
H191 C19 H193 109.5 .
H192 C19 H193 109.5 .
C11 C20 H201 109.5 .
C11 C20 H202 109.5 .
H201 C20 H202 109.5 .
C11 C20 H203 109.5 .
H201 C20 H203 109.5 .
H202 C20 H203 109.5 .

loop_
_geom_bond_atom_site_label_1
_geom_bond_atom_site_label_2
_geom_bond_distance
Si1 O1 1.6104(8)
Si1 O2 1.630(2)
Si1 O3 1.636(2)
Si1 C11 1.860(3)
O2 H21 0.88
O2 H22 0.88
O3 H31 0.88
O3 H32 0.88
C11 C19 1.524(5)
C11 C12 1.551(5)
C11 C20 1.553(5)
C12 C13 1.535(5)
C12 H121 0.99
C12 H122 0.99
C13 C14 1.528(5)
C13 H131 0.99
C13 H132 0.99
C14 C15 1.529(5)
C14 H141 0.99
C14 H142 0.99
C15 C16 1.536(6)
C15 H151 0.99
C15 H152 0.99
C16 C17 1.508(7)
C16 H161 0.99
C16 H162 0.99
C17 C18 1.538(6)
C17 H171 0.99
C17 H172 0.99
C18 H181 0.98
C18 H182 0.98
C18 H183 0.98
C19 H191 0.98
C19 H192 0.98
C19 H193 0.98
C20 H201 0.98
C20 H202 0.98
C20 H203 0.98

loop_
_geom_hbond_atom_site_label_D
_geom_hbond_atom_site_label_H
_geom_hbond_atom_site_label_A
_geom_hbond_distance_DH
_geom_hbond_distance_HA
_geom_hbond_distance_DA
_geom_hbond_angle_DHA
_geom_hbond_site_symmetry_A
O2 H21 O2 0.88 1.780(12) 2.654(4) 172(8) 6_657
O2 H22 O3 0.88 1.765(3) 2.645(3) 179(8) 8_647
O3 H31 O2 0.88 1.781(17) 2.645(3) 167(7) 8_657
O3 H32 O3 0.88 1.784(7) 2.663(4) 176(8) 6_657

loop_
_geom_torsion_atom_site_label_1
_geom_torsion_atom_site_label_2
_geom_torsion_atom_site_label_3
_geom_torsion_atom_site_label_4
_geom_torsion
O1 Si1 C11 C19 -57.2(3)
O2 Si1 C11 C19 63.8(3)
O3 Si1 C11 C19 -178.3(2)
O1 Si1 C11 C12 -179.3(2)
O2 Si1 C11 C12 -58.3(3)
O3 Si1 C11 C12 59.5(3)
O1 Si1 C11 C20 62.1(3)
O2 Si1 C11 C20 -176.9(2)
O3 Si1 C11 C20 -59.1(3)
C19 C11 C12 C13 65.8(4)
C20 C11 C12 C13 -55.7(4)
Si1 C11 C12 C13 -172.4(3)
C11 C12 C13 C14 -176.6(3)
C12 C13 C14 C15 178.5(4)
C13 C14 C15 C16 178.6(4)
C14 C15 C16 C17 -73.4(6)
C15 C16 C17 C18 -176.5(4)
